data_2241117
loop_
_publ_author_name
'Rajegowda, H. R.'
'Palakshamurthy, B. S.'
'Lokanath, N. K.'
'Naveen, S.'
'Raghavendra Kumar, P.'

_publ_section_title
;
 Crystal structure of (2<i>R</i>)-1-[(methylsulfonyl)oxy]propan-2-aminium
 chloride: a chiral molecular salt
;
_journal_coeditor_code TK5365
_journal_issue 10
_journal_name_full 'Acta Crystallographica Section E'
_journal_page_first o733
_journal_page_last o734
_journal_paper_doi 10.1107/S2056989015015972
_journal_volume 71
_journal_year 2015
_chemical_formula_iupac 'C4 H12 Cl N O3 S +, Cl -'
_chemical_formula_moiety 'C4 H12 Cl N O3 S +, Cl -'
_chemical_formula_sum 'C4 H12 Cl N O3 S'
_chemical_formula_weight 189.66
_chemical_melting_point 354
_chemical_name_common
;
(2<i>R</i>)-1-[(Methylsulfonyl)oxy]propan-2-aminium chloride
;
_chemical_name_systematic
;
(2<i>R</i>)-2-Azaniumylpropyl methanesulfonate chloride
;
_space_group_crystal_system monoclinic
_space_group_IT_number 4
_space_group_name_Hall 'P 2yb'
_space_group_name_H-M_alt 'P 1 21 1'
_symmetry_space_group_name_Hall 'P 2yb'
_symmetry_space_group_name_H-M 'P 1 21 1'
_atom_sites_solution_hydrogens geom
_atom_sites_solution_primary direct
_atom_sites_solution_secondary difmap
_audit_creation_method SHELXL-2014/7
_cell_angle_alpha 90
_cell_angle_beta 94.5340(10)
_cell_angle_gamma 90
_cell_formula_units_Z 2
_cell_length_a 5.40120(10)
_cell_length_b 8.2178(2)
_cell_length_c 10.2713(2)
_cell_measurement_reflns_used 830
_cell_measurement_temperature 296(2)
_cell_measurement_theta_max 64.7
_cell_measurement_theta_min 4.3
_cell_volume 454.475(16)
_computing_cell_refinement
;
SAINT (Bruker, 2013)
;
_computing_data_collection
;
APEX2 (Bruker, 2013)
;
_computing_data_reduction
;
SAINT (Bruker, 2013)
;
_computing_molecular_graphics
;
Mercury (Macrae <i>et al.</i>,  2008)
;
_computing_publication_material
;
SHELXL2014 (Sheldrick, 2014)
;
_computing_structure_refinement
;
SHELXL2014 (Sheldrick, 2015)
;
_computing_structure_solution
;
SHELXS97 (Sheldrick, 2008)
;
_diffrn_ambient_temperature 296(2)
_diffrn_detector_area_resol_mean 2.01
_diffrn_measured_fraction_theta_full 0.966
_diffrn_measured_fraction_theta_max 0.966
_diffrn_measurement_device_type 'Bruker APEXII CCD'
_diffrn_measurement_method '\f and \w scans'
_diffrn_radiation_monochromator Graphite
_diffrn_radiation_type CuK\a
_diffrn_radiation_wavelength 1.54178
_diffrn_reflns_av_R_equivalents 0.0285
_diffrn_reflns_limit_h_max 2
_diffrn_reflns_limit_h_min -6
_diffrn_reflns_limit_k_max 9
_diffrn_reflns_limit_k_min -9
_diffrn_reflns_limit_l_max 12
_diffrn_reflns_limit_l_min -11
_diffrn_reflns_number 2476
_diffrn_reflns_theta_full 64.685
_diffrn_reflns_theta_max 64.685
_diffrn_reflns_theta_min 4.318
_diffrn_standards_number 1385
_exptl_absorpt_coefficient_mu 5.572
_exptl_absorpt_correction_T_max 0.410
_exptl_absorpt_correction_T_min 0.302
_exptl_absorpt_correction_type multi-scan
_exptl_absorpt_process_details
;
(SADABS; Bruker, 2013)
;
_exptl_crystal_colour colourless
_exptl_crystal_density_diffrn 1.386
_exptl_crystal_description prism
_exptl_crystal_F_000 200
_exptl_crystal_size_max 0.240
_exptl_crystal_size_mid 0.200
_exptl_crystal_size_min 0.160
_refine_diff_density_max 0.293
_refine_diff_density_min -0.416
_refine_ls_abs_structure_details
;
 Refined as an inversion twin
;
_refine_ls_abs_structure_Flack 0.08(3)
_refine_ls_extinction_coef 0.120(8)
_refine_ls_extinction_expression Fc^*^=kFc[1+0.001xFc^2^\l^3^/sin(2\q)]^-1/4^
_refine_ls_extinction_method
;
SHELXL2014 (Sheldrick, 2014)
;
_refine_ls_goodness_of_fit_ref 1.110
_refine_ls_hydrogen_treatment constr
_refine_ls_matrix_type full
_refine_ls_number_constraints 0
_refine_ls_number_parameters 96
_refine_ls_number_reflns 1387
_refine_ls_number_restraints 1
_refine_ls_restrained_S_all 1.110
_refine_ls_R_factor_all 0.0312
_refine_ls_R_factor_gt 0.0311
_refine_ls_shift/su_max 0.000
_refine_ls_shift/su_mean 0.000
_refine_ls_structure_factor_coef Fsqd
_refine_ls_weighting_details 'w=1/[\s^2^(Fo^2^)+(0.0448P)^2^+0.0553P] where P=(Fo^2^+2Fc^2^)/3'
_refine_ls_weighting_scheme calc
_refine_ls_wR_factor_gt 0.0778
_refine_ls_wR_factor_ref 0.0779
_reflns_number_gt 1385
_reflns_number_total 1387
_reflns_threshold_expression 'I > 2\s(I)'
_cod_data_source_file tk5365sup1.cif
_cod_data_source_block I
_cod_database_code 2241117
_shelx_space_group_comment
;
The symmetry employed for this shelxl refinement is uniquely defined
by the following loop, which should always be used as a source of
symmetry information in preference to the above space-group names.
They are only intended as comments.
;
_shelx_estimated_absorpt_t_min 0.348
_shelx_estimated_absorpt_t_max 0.469

loop_
_space_group_symop_operation_xyz
'x, y, z'
'-x, y+1/2, -z'

loop_
_atom_site_type_symbol
_atom_site_label
_atom_site_fract_x
_atom_site_fract_y
_atom_site_fract_z
_atom_site_U_iso_or_equiv
_atom_site_adp_type
_atom_site_calc_flag
_atom_site_occupancy
C C1 -0.0227(7) 0.1587(5) 0.7527(4) 0.0204(8) Uani d 1
H H1A -0.1807 0.2029 0.7211 0.031 Uiso calc 1
H H1B -0.0282 0.1268 0.8423 0.031 Uiso calc 1
H H1C 0.0142 0.0655 0.7013 0.031 Uiso calc 1
Cl Cl1 0.67754(13) 0.51693(10) 0.53323(7) 0.0149(3) Uani d 1
S S1 0.33444(13) 0.70873(9) 0.88988(7) 0.0118(3) Uani d 1
O O1 0.3212(4) 0.5513(3) 0.8028(2) 0.0190(6) Uani d 1
N N1 0.1849(5) 0.3392(4) 0.6037(3) 0.0111(6) Uani d 1
H H1D 0.2153 0.2535 0.5544 0.013 Uiso calc 1
H H1E 0.3047 0.4127 0.5982 0.013 Uiso calc 1
H H1F 0.0395 0.3828 0.5759 0.013 Uiso calc 1
C C2 0.1771(6) 0.2864(4) 0.7423(3) 0.0119(7) Uani d 1
H H2A 0.3383 0.2394 0.7725 0.014 Uiso calc 1
O O3 0.0905(4) 0.7735(4) 0.8958(3) 0.0225(6) Uani d 1
C C3 0.1271(6) 0.4323(5) 0.8265(3) 0.0140(7) Uani d 1
H H3B -0.0362 0.4770 0.8021 0.017 Uiso calc 1
H H3A 0.1358 0.4019 0.9180 0.017 Uiso calc 1
C C4 0.5119(6) 0.8308(5) 0.7941(3) 0.0159(7) Uani d 1
H H4B 0.6647 0.7763 0.7801 0.024 Uiso calc 1
H H4C 0.5475 0.9323 0.8380 0.024 Uiso calc 1
H H4A 0.4212 0.8512 0.7116 0.024 Uiso calc 1
O O2 0.4703(5) 0.6718(4) 1.0115(2) 0.0241(7) Uani d 1

loop_
_atom_site_aniso_label
_atom_site_aniso_U_11
_atom_site_aniso_U_22
_atom_site_aniso_U_33
_atom_site_aniso_U_12
_atom_site_aniso_U_13
_atom_site_aniso_U_23
C1 0.0242(19) 0.0177(18) 0.0211(17) -0.0055(15) 0.0130(14) -0.0007(15)
Cl1 0.0110(4) 0.0182(5) 0.0161(4) -0.0006(3) 0.0051(3) 0.0047(3)
S1 0.0117(4) 0.0156(5) 0.0085(4) -0.0016(3) 0.0030(3) -0.0020(3)
O1 0.0205(13) 0.0198(14) 0.0186(12) -0.0093(10) 0.0134(9) -0.0075(11)
N1 0.0094(13) 0.0128(15) 0.0118(13) -0.0016(11) 0.0051(10) -0.0004(11)
C2 0.0117(15) 0.0138(17) 0.0110(15) 0.0003(13) 0.0052(12) 0.0003(13)
O3 0.0138(12) 0.0264(14) 0.0283(14) 0.0026(11) 0.0088(10) -0.0058(11)
C3 0.0120(15) 0.0159(17) 0.0152(17) -0.0047(15) 0.0076(12) -0.0014(16)
C4 0.0158(16) 0.0165(17) 0.0158(16) -0.0032(15) 0.0044(12) 0.0020(15)
O2 0.0278(14) 0.0330(17) 0.0107(12) -0.0060(12) -0.0040(9) 0.0035(11)

loop_
_atom_type_symbol
_atom_type_description
_atom_type_scat_dispersion_real
_atom_type_scat_dispersion_imag
_atom_type_scat_source
C C 0.0181 0.0091 'International Tables Vol C Tables 4.2.6.8 and 6.1.1.4'
H H 0.0000 0.0000 'International Tables Vol C Tables 4.2.6.8 and 6.1.1.4'
Cl Cl 0.3639 0.7018 'International Tables Vol C Tables 4.2.6.8 and 6.1.1.4'
N N 0.0311 0.0180 'International Tables Vol C Tables 4.2.6.8 and 6.1.1.4'
O O 0.0492 0.0322 'International Tables Vol C Tables 4.2.6.8 and 6.1.1.4'
S S 0.3331 0.5567 'International Tables Vol C Tables 4.2.6.8 and 6.1.1.4'

loop_
_geom_angle_atom_site_label_1
_geom_angle_atom_site_label_2
_geom_angle_atom_site_label_3
_geom_angle
C2 C1 H1A 109.5
C2 C1 H1B 109.5
H1A C1 H1B 109.5
C2 C1 H1C 109.5
H1A C1 H1C 109.5
H1B C1 H1C 109.5
O3 S1 O2 116.97(15)
O3 S1 O1 109.32(15)
O2 S1 O1 108.65(17)
O3 S1 C4 111.10(17)
O2 S1 C4 110.34(16)
O1 S1 C4 98.91(16)
C3 O1 S1 117.07(19)
C2 N1 H1D 109.5
C2 N1 H1E 109.5
H1D N1 H1E 109.5
C2 N1 H1F 109.5
H1D N1 H1F 109.5
H1E N1 H1F 109.5
N1 C2 C1 110.1(3)
N1 C2 C3 109.5(3)
C1 C2 C3 110.3(3)
N1 C2 H2A 109.0
C1 C2 H2A 109.0
C3 C2 H2A 109.0
O1 C3 C2 105.7(2)
O1 C3 H3B 110.6
C2 C3 H3B 110.6
O1 C3 H3A 110.6
C2 C3 H3A 110.6
H3B C3 H3A 108.7
S1 C4 H4B 109.5
S1 C4 H4C 109.5
H4B C4 H4C 109.5
S1 C4 H4A 109.5
H4B C4 H4A 109.5
H4C C4 H4A 109.5

loop_
_geom_bond_atom_site_label_1
_geom_bond_atom_site_label_2
_geom_bond_distance
C1 C2 1.515(5)
C1 H1A 0.9600
C1 H1B 0.9600
C1 H1C 0.9600
S1 O3 1.427(3)
S1 O2 1.430(3)
S1 O1 1.571(3)
S1 C4 1.744(4)
O1 C3 1.468(4)
N1 C2 1.491(4)
N1 H1D 0.8900
N1 H1E 0.8900
N1 H1F 0.8900
C2 C3 1.515(5)
C2 H2A 0.9800
C3 H3B 0.9700
C3 H3A 0.9700
C4 H4B 0.9600
C4 H4C 0.9600
C4 H4A 0.9600

loop_
_geom_hbond_atom_site_label_D
_geom_hbond_atom_site_label_H
_geom_hbond_atom_site_label_A
_geom_hbond_site_symmetry_A
_geom_hbond_distance_DH
_geom_hbond_distance_HA
_geom_hbond_distance_DA
_geom_hbond_angle_DHA
N1 H1E Cl1 1 0.89 2.33 3.169(3) 156
C3 H3A O3 2_547 0.97 2.58 3.428(4) 147
N1 H1D Cl1 2_646 0.89 2.24 3.116(3) 169
N1 H1F Cl1 1_455 0.89 2.26 3.139(3) 171
C2 H2A O2 2_647 0.98 2.44 3.186(4) 133
C4 H4B O3 1_655 0.96 2.50 3.250(4) 135
C4 H4C O2 2_657 0.96 2.51 3.438(5) 163

_cod_database_fobs_code 2241117
